data_7235151
loop_
_publ_author_name
'K. S. Asha'
'Arthur C. Reber'
'N. Ahmed'
'R. Nath'
'Shiv N. Khanna'
'Sukhendu Mandal'

_publ_section_title
;
 The effect of substituted benzene dicarboxylic acid linkers on the
 optical band gap energy and magnetic coupling in manganese trimer metal
 organic frameworks
;
_journal_name_full 'Journal of Materials Chemistry C'
_journal_page_first 539
_journal_page_last 548
_journal_paper_doi 10.1039/C6TC03577A
_journal_volume 5
_journal_year 2017
_chemical_formula_sum 'C18 H7 Mn1.5 N2 O11'
_chemical_formula_weight 509.67
_space_group_IT_number 14
_space_group_name_Hall '-P 2yn'
_space_group_name_H-M_alt 'P 1 21/n 1'
_symmetry_cell_setting monoclinic
_symmetry_space_group_name_H-M 'P 1 21/n 1'
_atom_sites_solution_hydrogens geom
_atom_sites_solution_primary direct
_atom_sites_solution_secondary difmap
_cell_angle_alpha 90.00
_cell_angle_beta 111.1260(10)
_cell_angle_gamma 90.00
_cell_formula_units_Z 4
_cell_length_a 15.5340(3)
_cell_length_b 9.9019(2)
_cell_length_c 16.3563(3)
_cell_measurement_reflns_used 5774
_cell_measurement_temperature 298(2)
_cell_measurement_theta_max 28.27
_cell_measurement_theta_min 1.55
_cell_volume 2346.77(8)
_computing_structure_refinement 'SHELXL-97 (Sheldrick, 2008)'
_diffrn_ambient_temperature 298(2)
_diffrn_measured_fraction_theta_full 0.992
_diffrn_measured_fraction_theta_max 0.992
_diffrn_measurement_device_type 'CCD area detector'
_diffrn_measurement_method 'phi and omega scans'
_diffrn_radiation_monochromator graphite
_diffrn_radiation_source 'fine-focus sealed tube'
_diffrn_radiation_type MoK\a
_diffrn_radiation_wavelength 0.71073
_diffrn_reflns_av_R_equivalents 0.0388
_diffrn_reflns_av_sigmaI/netI 0.0506
_diffrn_reflns_limit_h_max 19
_diffrn_reflns_limit_h_min -20
_diffrn_reflns_limit_k_max 13
_diffrn_reflns_limit_k_min -13
_diffrn_reflns_limit_l_max 18
_diffrn_reflns_limit_l_min -21
_diffrn_reflns_number 21292
_diffrn_reflns_theta_full 28.27
_diffrn_reflns_theta_max 28.27
_diffrn_reflns_theta_min 1.55
_exptl_absorpt_coefficient_mu 0.876
_exptl_absorpt_correction_T_max 0.9175
_exptl_absorpt_correction_T_min 0.8799
_exptl_absorpt_process_details SADABS
_exptl_crystal_colour colorless
_exptl_crystal_density_diffrn 1.443
_exptl_crystal_density_method 'not measured'
_exptl_crystal_description flake
_exptl_crystal_F_000 1018
_exptl_crystal_size_max 0.15
_exptl_crystal_size_mid 0.15
_exptl_crystal_size_min 0.10
_refine_diff_density_max 2.126
_refine_diff_density_min -1.253
_refine_diff_density_rms 0.208
_refine_ls_extinction_method none
_refine_ls_goodness_of_fit_ref 1.148
_refine_ls_hydrogen_treatment mixed
_refine_ls_matrix_type full
_refine_ls_number_parameters 285
_refine_ls_number_reflns 5774
_refine_ls_number_restraints 0
_refine_ls_restrained_S_all 1.148
_refine_ls_R_factor_all 0.1249
_refine_ls_R_factor_gt 0.0868
_refine_ls_shift/su_max 0.094
_refine_ls_shift/su_mean 0.005
_refine_ls_structure_factor_coef Fsqd
_refine_ls_weighting_details 'calc w=1/[\s^2^(Fo^2^)+(0.2000P)^2^+0.0000P] where P=(Fo^2^+2Fc^2^)/3'
_refine_ls_weighting_scheme calc
_refine_ls_wR_factor_gt 0.2645
_refine_ls_wR_factor_ref 0.3037
_reflns_number_gt 3889
_reflns_number_total 5774
_reflns_threshold_expression >2\s(I)
_cod_data_source_file J-Mater-Chem-C-2017-5-539.cif
_cod_data_source_block compound6_OH
_cod_depositor_comments
;
The following automatic conversions were performed:

data item '_symmetry_cell_setting' value 'Monoclinic' was changed to
'monoclinic' in accordance with the built-in table derived from the
CIF Core dictionary named 'cif_core.dic' version 2.4.5 last updated
on 2014-11-21.

Automatic conversion script
Id: cif_fix_values 6909 2019-04-08 15:41:33Z antanas 
;
_cod_original_sg_symbol_H-M P21/n
_cod_original_formula_sum 'C18 H7 Mn1.50 N2 O11'
_cod_database_code 7235151

loop_
_symmetry_equiv_pos_as_xyz
'x, y, z'
'-x+1/2, y+1/2, -z+1/2'
'-x, -y, -z'
'x-1/2, -y-1/2, z-1/2'

loop_
_atom_site_label
_atom_site_type_symbol
_atom_site_fract_x
_atom_site_fract_y
_atom_site_fract_z
_atom_site_U_iso_or_equiv
_atom_site_adp_type
_atom_site_occupancy
_atom_site_symmetry_multiplicity
_atom_site_calc_flag
_atom_site_refinement_flags
_atom_site_disorder_assembly
_atom_site_disorder_group
Mn1 Mn 0.5000 0.0000 0.0000 0.0252(3) Uani 1 2 d S . .
Mn2 Mn 0.35414(5) -0.07933(7) 0.12355(4) 0.0296(3) Uani 1 1 d . . .
O1 O 0.3883(2) 0.1335(4) -0.0112(2) 0.0376(8) Uani 1 1 d . . .
O2 O 0.2781(3) 0.0745(4) 0.0380(3) 0.0488(11) Uani 1 1 d . . .
O3 O 0.5681(2) 0.0380(5) 0.1363(2) 0.0428(9) Uani 1 1 d . . .
O4 O 0.4653(2) 0.0440(4) 0.2029(2) 0.0396(8) Uani 1 1 d . . .
O5 O 0.4186(2) -0.1611(3) 0.0297(2) 0.0352(8) Uani 1 1 d . . .
O6 O 0.4427(3) -0.2754(4) 0.1509(3) 0.0466(10) Uani 1 1 d . . .
O7 O 0.3105(4) -0.0768(6) 0.2299(3) 0.0709(16) Uani 1 1 d . . .
O8 O 0.2393(3) -0.2161(5) 0.0549(3) 0.0606(12) Uani 1 1 d . . .
O9 O 0.5034(5) 0.1712(17) 0.3434(7) 0.215(7) Uani 1 1 d . . .
H9 H 0.4738 0.1228 0.3022 0.322 Uiso 1 1 calc R . .
O10 O 0.6178(7) 0.3280(17) 0.4667(8) 0.211(6) Uani 1 1 d . . .
H10 H 0.6594 0.3724 0.5018 0.316 Uiso 1 1 calc R . .
O11 O 0.5359(8) -0.4998(9) 0.1774(5) 0.138(3) Uani 1 1 d . . .
H11 H 0.5194 -0.4283 0.1924 0.206 Uiso 1 1 calc R . .
N1 N 0.2375(11) -0.0895(9) 0.3256(10) 0.187(7) Uani 1 1 d . . .
N2 N 0.1443(10) -0.2657(14) -0.0734(8) 0.190(7) Uani 1 1 d . . .
C1 C 0.5428(3) 0.0704(5) 0.1982(3) 0.0354(11) Uani 1 1 d . . .
C2 C 0.6104(3) 0.1450(6) 0.2730(3) 0.0351(11) Uani 1 1 d . . .
C3 C 0.7008(4) 0.1617(7) 0.2779(3) 0.0444(13) Uani 1 1 d . . .
H3 H 0.7190 0.1254 0.2342 0.053 Uiso 1 1 calc R . .
C4 C 0.7640(4) 0.2306(7) 0.3461(4) 0.0456(14) Uani 1 1 d . . .
H4 H 0.8243 0.2396 0.3482 0.055 Uiso 1 1 calc R . .
C5 C 0.5842(4) 0.1975(7) 0.3388(4) 0.0516(16) Uani 1 1 d . . .
C6 C 0.3074(3) 0.1348(5) -0.0152(3) 0.0364(11) Uani 1 1 d . . .
C7 C 0.7387(3) 0.2877(5) 0.4126(3) 0.0367(11) Uani 1 1 d . . .
C8 C 0.6489(4) 0.2700(7) 0.4077(4) 0.0525(16) Uani 1 1 d . . .
C9 C 0.4452(4) -0.2678(5) 0.0760(4) 0.0383(12) Uani 1 1 d . . .
C10 C 0.4761(4) -0.3872(5) 0.0367(4) 0.0361(11) Uani 1 1 d . . .
C11 C 0.4619(4) -0.3890(5) -0.0515(4) 0.0382(11) Uani 1 1 d . . .
H11A H 0.4371 -0.3135 -0.0858 0.046 Uiso 1 1 calc R . .
C12 C 0.5159(4) -0.4986(5) 0.0891(4) 0.0395(12) Uani 1 1 d . . .
C14 C 0.2014(17) -0.0748(17) 0.3905(15) 0.205(12) Uani 1 1 d . . .
C16 C 0.1732(6) -0.2181(11) -0.0075(7) 0.105(4) Uani 1 1 d . . .
H16 H 0.1294 -0.1602 0.0000 0.125 Uiso 1 1 calc R . .
C17 C 0.064(2) -0.263(4) -0.1564(19) 0.49(4) Uani 1 1 d . . .
C18 C 0.2252(12) -0.351(2) -0.0903(12) 0.177(8) Uani 1 1 d . . .
C15 C 0.2549(11) -0.0825(13) 0.2612(10) 0.125(4) Uiso 1 1 d . . .
C19 C 0.131(2) -0.137(3) 0.3231(19) 0.251(14) Uiso 1 1 d . . .

loop_
_atom_site_aniso_label
_atom_site_aniso_U_11
_atom_site_aniso_U_22
_atom_site_aniso_U_33
_atom_site_aniso_U_23
_atom_site_aniso_U_13
_atom_site_aniso_U_12
Mn1 0.0225(5) 0.0310(5) 0.0200(5) -0.0019(4) 0.0051(4) 0.0025(4)
Mn2 0.0267(4) 0.0363(5) 0.0229(4) -0.0012(3) 0.0053(3) 0.0010(3)
O1 0.0302(17) 0.0357(18) 0.042(2) 0.0045(16) 0.0077(15) 0.0099(14)
O2 0.035(2) 0.067(3) 0.042(2) 0.023(2) 0.0112(17) 0.0180(18)
O3 0.0327(18) 0.070(2) 0.0203(17) -0.0085(18) 0.0029(14) 0.0015(18)
O4 0.0304(18) 0.053(2) 0.0303(18) -0.0132(17) 0.0051(15) -0.0069(16)
O5 0.0349(18) 0.0286(17) 0.043(2) -0.0036(15) 0.0148(15) -0.0011(14)
O6 0.066(3) 0.038(2) 0.040(2) 0.0009(18) 0.024(2) 0.0104(18)
O7 0.078(3) 0.100(4) 0.058(3) -0.007(3) 0.051(3) -0.006(3)
O8 0.046(2) 0.086(3) 0.047(2) -0.013(2) 0.013(2) -0.026(2)
O9 0.083(6) 0.38(2) 0.185(10) -0.160(12) 0.057(6) -0.074(9)
O10 0.098(6) 0.323(17) 0.201(11) -0.123(12) 0.042(7) -0.053(9)
O11 0.216(10) 0.106(6) 0.106(6) 0.012(5) 0.076(7) 0.046(6)
N1 0.322(18) 0.095(7) 0.296(17) 0.012(8) 0.293(16) 0.011(8)
N2 0.169(11) 0.153(10) 0.132(9) -0.073(9) -0.086(8) 0.042(9)
C1 0.030(2) 0.047(3) 0.023(2) -0.008(2) 0.0020(19) -0.001(2)
C2 0.027(2) 0.048(3) 0.025(2) -0.008(2) 0.0024(19) -0.004(2)
C3 0.037(3) 0.071(4) 0.028(2) -0.011(3) 0.016(2) -0.010(3)
C4 0.027(2) 0.074(4) 0.040(3) -0.012(3) 0.016(2) -0.013(2)
C5 0.033(3) 0.078(4) 0.050(3) -0.028(3) 0.022(3) -0.015(3)
C6 0.034(2) 0.039(3) 0.035(3) 0.003(2) 0.009(2) 0.010(2)
C7 0.030(2) 0.043(3) 0.036(3) -0.008(2) 0.010(2) -0.011(2)
C8 0.036(3) 0.080(4) 0.046(3) -0.034(3) 0.021(3) -0.019(3)
C9 0.041(3) 0.034(3) 0.045(3) -0.005(2) 0.022(2) -0.002(2)
C10 0.042(3) 0.026(2) 0.042(3) -0.003(2) 0.017(2) 0.000(2)
C11 0.045(3) 0.031(2) 0.042(3) 0.004(2) 0.019(2) 0.003(2)
C12 0.046(3) 0.037(3) 0.038(3) 0.004(2) 0.019(2) 0.001(2)
C14 0.32(3) 0.167(15) 0.26(2) 0.096(15) 0.26(2) 0.117(17)
C16 0.060(5) 0.105(7) 0.104(7) 0.035(6) -0.024(5) -0.036(5)
C17 0.37(4) 0.42(4) 0.32(3) -0.27(3) -0.30(3) 0.21(3)
C18 0.153(13) 0.224(18) 0.183(15) -0.098(15) 0.095(12) -0.021(14)

loop_
_atom_type_symbol
_atom_type_description
_atom_type_scat_dispersion_real
_atom_type_scat_dispersion_imag
_atom_type_scat_source
C C 0.0033 0.0016 'International Tables Vol C Tables 4.2.6.8 and 6.1.1.4'
H H 0.0000 0.0000 'International Tables Vol C Tables 4.2.6.8 and 6.1.1.4'
N N 0.0061 0.0033 'International Tables Vol C Tables 4.2.6.8 and 6.1.1.4'
O O 0.0106 0.0060 'International Tables Vol C Tables 4.2.6.8 and 6.1.1.4'
Mn Mn 0.3368 0.7283 'International Tables Vol C Tables 4.2.6.8 and 6.1.1.4'

loop_
_geom_angle_atom_site_label_1
_geom_angle_atom_site_label_2
_geom_angle_atom_site_label_3
_geom_angle
_geom_angle_site_symmetry_1
_geom_angle_site_symmetry_3
O3 Mn1 O3 180.00(10) 3_655 .
O3 Mn1 O1 93.56(15) 3_655 3_655
O3 Mn1 O1 86.44(15) . 3_655
O3 Mn1 O1 86.44(15) 3_655 .
O3 Mn1 O1 93.56(15) . .
O1 Mn1 O1 180.0(2) 3_655 .
O3 Mn1 O5 89.73(15) 3_655 .
O3 Mn1 O5 90.27(15) . .
O1 Mn1 O5 92.66(13) 3_655 .
O1 Mn1 O5 87.34(13) . .
O3 Mn1 O5 90.27(15) 3_655 3_655
O3 Mn1 O5 89.73(15) . 3_655
O1 Mn1 O5 87.34(13) 3_655 3_655
O1 Mn1 O5 92.66(13) . 3_655
O5 Mn1 O5 180.0(2) . 3_655
O7 Mn2 O2 105.71(19) . .
O7 Mn2 O4 85.45(19) . .
O2 Mn2 O4 97.31(17) . .
O7 Mn2 O8 89.20(19) . .
O2 Mn2 O8 87.06(19) . .
O4 Mn2 O8 173.84(16) . .
O7 Mn2 O5 158.09(18) . .
O2 Mn2 O5 95.02(15) . .
O4 Mn2 O5 99.10(13) . .
O8 Mn2 O5 84.78(14) . .
O7 Mn2 O6 101.40(19) . .
O2 Mn2 O6 151.36(16) . .
O4 Mn2 O6 93.87(15) . .
O8 Mn2 O6 84.20(17) . .
O5 Mn2 O6 57.08(13) . .
O7 Mn2 C9 129.0(2) . .
O2 Mn2 C9 123.25(17) . .
O4 Mn2 C9 100.53(16) . .
O8 Mn2 C9 80.51(18) . .
O5 Mn2 C9 29.16(14) . .
O6 Mn2 C9 28.25(15) . .
C6 O1 Mn1 142.3(3) . .
C6 O2 Mn2 122.6(3) . .
C1 O3 Mn1 135.2(3) . .
C1 O4 Mn2 131.6(3) . .
C9 O5 Mn1 130.0(3) . .
C9 O5 Mn2 91.2(3) . .
Mn1 O5 Mn2 108.74(14) . .
C9 O6 Mn2 89.2(3) . .
C15 O7 Mn2 153.1(9) . .
C16 O8 Mn2 139.4(6) . .
C5 O9 H9 109.5 . .
C8 O10 H10 109.5 . .
C12 O11 H11 109.5 . .
C15 N1 C14 166.2(17) . .
C15 N1 C19 122(2) . .
C14 N1 C19 52.2(13) . .
C16 N2 C17 142.9(18) . .
C16 N2 C18 108.7(13) . .
C17 N2 C18 107.4(18) . .
O4 C1 O3 125.5(5) . .
O4 C1 C2 117.4(4) . .
O3 C1 C2 117.2(4) . .
C5 C2 C3 119.1(5) . .
C5 C2 C1 120.5(4) . .
C3 C2 C1 120.4(4) . .
C4 C3 C2 121.2(5) . .
C4 C3 H3 119.4 . .
C2 C3 H3 119.4 . .
C3 C4 C7 120.9(5) . .
C3 C4 H4 119.6 . .
C7 C4 H4 119.6 . .
O9 C5 C2 121.9(6) . .
O9 C5 C8 118.5(6) . .
C2 C5 C8 119.3(5) . .
O1 C6 O2 124.7(5) . .
O1 C6 C7 118.3(5) . 4_565
O2 C6 C7 117.0(4) . 4_565
C8 C7 C4 117.7(5) . .
C8 C7 C6 122.2(5) . 4_666
C4 C7 C6 120.1(4) . 4_666
C7 C8 C5 121.8(5) . .
C7 C8 O10 121.2(6) . .
C5 C8 O10 116.9(6) . .
O6 C9 O5 121.1(5) . .
O6 C9 C10 120.1(5) . .
O5 C9 C10 118.7(5) . .
O6 C9 Mn2 62.6(3) . .
O5 C9 Mn2 59.6(2) . .
C10 C9 Mn2 167.1(4) . .
C11 C10 C12 120.1(5) . .
C11 C10 C9 120.1(5) . .
C12 C10 C9 119.8(5) . .
C10 C11 C12 120.5(5) . 3_645
C10 C11 H11A 119.8 . .
C12 C11 H11A 119.8 3_645 .
O11 C12 C11 118.0(6) . 3_645
O11 C12 C10 122.6(5) . .
C11 C12 C10 119.4(5) 3_645 .
C19 C14 N1 76.2(18) . .
N2 C16 O8 141.3(15) . .
N2 C16 H16 109.4 . .
O8 C16 H16 109.3 . .
N1 C15 O7 148.1(18) . .
C14 C19 N1 51.7(13) . .

loop_
_geom_bond_atom_site_label_1
_geom_bond_atom_site_label_2
_geom_bond_distance
_geom_bond_site_symmetry_2
Mn1 O3 2.128(3) 3_655
Mn1 O3 2.128(3) .
Mn1 O1 2.136(3) 3_655
Mn1 O1 2.136(3) .
Mn1 O5 2.196(3) .
Mn1 O5 2.196(3) 3_655
Mn2 O7 2.082(4) .
Mn2 O2 2.117(4) .
Mn2 O4 2.131(4) .
Mn2 O8 2.198(4) .
Mn2 O5 2.263(3) .
Mn2 O6 2.328(4) .
Mn2 C9 2.623(5) .
O1 C6 1.234(6) .
O2 C6 1.269(6) .
O3 C1 1.254(6) .
O4 C1 1.260(6) .
O5 C9 1.278(6) .
O6 C9 1.241(6) .
O7 C15 1.152(15) .
O8 C16 1.159(9) .
O9 C5 1.310(9) .
O9 H9 0.8200 .
O10 C8 1.352(12) .
O10 H10 0.8200 .
O11 C12 1.363(9) .
O11 H11 0.8200 .
N1 C15 1.182(16) .
N1 C14 1.374(15) .
N1 C19 1.70(3) .
N2 C16 1.111(13) .
N2 C17 1.475(17) .
N2 C18 1.62(2) .
C1 C2 1.490(7) .
C2 C5 1.382(7) .
C2 C3 1.388(7) .
C3 C4 1.372(8) .
C3 H3 0.9300 .
C4 C7 1.402(7) .
C4 H4 0.9300 .
C5 C8 1.408(8) .
C6 C7 1.489(7) 4_565
C7 C8 1.379(7) .
C7 C6 1.489(7) 4_666
C9 C10 1.505(7) .
C10 C11 1.378(7) .
C10 C12 1.397(8) .
C11 C12 1.375(8) 3_645
C11 H11A 0.9300 .
C12 C11 1.375(8) 3_645
C14 C19 1.38(4) .
C16 H16 0.9300 .
